data_7115857
loop_
_publ_author_name
'Wei-Chao Chen'
'Chao Qin'
'Xin-Long Wang'
'Yang-Guang Li'
'Hong-Ying Zang'
'Yan-Qing Jiao'
'Peng Huang'
'Kui-Zhan Shao'
'Zhong-Min Su'
'En-Bo Wang'

_publ_section_title
;
 Assembly of Fe-substituted Dawson-type nanoscale selenotungstate clusters
 with photocatalytic H2 evolution activity
;
_journal_name_full Chem.Commun.
_journal_page_first 13265
_journal_paper_doi 10.1039/C4cc06447J
_journal_volume 50
_journal_year 2014
_chemical_formula_sum 'Fe10 H146 N9 Na19 O286 Se8 W62'
_chemical_formula_weight 17874.95
_chemical_name_systematic
; 
 ? 
;
_space_group_IT_number 14
_symmetry_cell_setting monoclinic
_symmetry_space_group_name_Hall '-P 2yn'
_symmetry_space_group_name_H-M 'P 1 21/n 1'
_atom_sites_solution_primary direct
_atom_sites_solution_secondary difmap
_audit_creation_method SHELXL-97
_cell_angle_alpha 90.00
_cell_angle_beta 91.5020(10)
_cell_angle_gamma 90.00
_cell_formula_units_Z 2
_cell_length_a 17.6237(10)
_cell_length_b 25.6225(15)
_cell_length_c 37.073(2)
_cell_measurement_reflns_used 9992
_cell_measurement_temperature 296(2)
_cell_measurement_theta_max 24.9553
_cell_measurement_theta_min 2.1873
_cell_volume 16735.1(16)
_computing_cell_refinement 'RAPID AUTO'
_computing_data_collection 'RAPID AUTO'
_computing_data_reduction 'RAPID AUTO'
_computing_structure_refinement 'SHELXL-97 (Sheldrick, 1997)'
_computing_structure_solution 'SHELXS-97 (Sheldrick, 1990)'
_diffrn_ambient_temperature 296(2)
_diffrn_detector_area_resol_mean 0.01
_diffrn_measured_fraction_theta_full 0.998
_diffrn_measured_fraction_theta_max 0.998
_diffrn_measurement_device_type 'Bruker APEX area-detector diffractometer'
_diffrn_measurement_method '\f and \w scan'
_diffrn_radiation_monochromator graphite
_diffrn_radiation_source 'fine-focus sealed tube'
_diffrn_radiation_type MoK\a
_diffrn_radiation_wavelength 0.71073
_diffrn_reflns_av_R_equivalents 0.0701
_diffrn_reflns_av_sigmaI/netI 0.0849
_diffrn_reflns_limit_h_max 20
_diffrn_reflns_limit_h_min -20
_diffrn_reflns_limit_k_max 30
_diffrn_reflns_limit_k_min -26
_diffrn_reflns_limit_l_max 44
_diffrn_reflns_limit_l_min -34
_diffrn_reflns_number 85907
_diffrn_reflns_theta_full 25.00
_diffrn_reflns_theta_max 25.00
_diffrn_reflns_theta_min 1.83
_diffrn_standards_decay_% none
_diffrn_standards_interval_count 0
_diffrn_standards_interval_time 0
_diffrn_standards_number 0
_exptl_absorpt_coefficient_mu 22.620
_exptl_absorpt_correction_T_max 0.0788
_exptl_absorpt_correction_T_min 0.0707
_exptl_absorpt_correction_type numerical
_exptl_absorpt_process_details 'ABSCOR by T.Higashi    8 March, 1995'
_exptl_crystal_colour yellow
_exptl_crystal_density_diffrn 3.547
_exptl_crystal_density_method 'not measured'
_exptl_crystal_description block
_exptl_crystal_F_000 15652
_exptl_crystal_size_max 0.24
_exptl_crystal_size_mid 0.23
_exptl_crystal_size_min 0.22
_platon_squeeze_details
;
;
_refine_diff_density_max 2.525
_refine_diff_density_min -4.454
_refine_diff_density_rms 0.305
_refine_ls_extinction_method none
_refine_ls_goodness_of_fit_ref 0.948
_refine_ls_hydrogen_treatment constr
_refine_ls_matrix_type full
_refine_ls_number_parameters 1632
_refine_ls_number_reflns 29399
_refine_ls_number_restraints 203
_refine_ls_restrained_S_all 0.948
_refine_ls_R_factor_all 0.0802
_refine_ls_R_factor_gt 0.0455
_refine_ls_shift/su_max 0.001
_refine_ls_shift/su_mean 0.000
_refine_ls_structure_factor_coef Fsqd
_refine_ls_weighting_details 'calc w=1/[\s^2^(Fo^2^)+(0.0557P)^2^+0.0000P] where P=(Fo^2^+2Fc^2^)/3'
_refine_ls_weighting_scheme calc
_refine_ls_wR_factor_gt 0.1123
_refine_ls_wR_factor_ref 0.1214
_reflns_number_gt 18170
_reflns_number_total 29399
_reflns_threshold_expression >2sigma(I)
_cod_data_source_file c4cc06447j2.cif
_cod_data_source_block 1a
_cod_original_cell_volume 16735.0(17)
_cod_original_sg_symbol_H-M P2(1)/n
_cod_original_formula_sum 'H146 Fe10 N9 Na19 O286 Se8 W62'
_cod_database_code 7115857

loop_
_symmetry_equiv_pos_as_xyz
'x, y, z'
'-x+1/2, y+1/2, -z+1/2'
'-x, -y, -z'
'x-1/2, -y-1/2, z-1/2'

loop_
_atom_site_label
_atom_site_type_symbol
_atom_site_fract_x
_atom_site_fract_y
_atom_site_fract_z
_atom_site_U_iso_or_equiv
_atom_site_adp_type
_atom_site_occupancy
_atom_site_symmetry_multiplicity
_atom_site_calc_flag
_atom_site_refinement_flags
_atom_site_disorder_assembly
_atom_site_disorder_group
W4 W 0.37632(4) -0.21666(3) -0.029995(18) 0.02780(17) Uani 1 1 d . A .
W5 W 0.61778(4) -0.31346(3) 0.028197(19) 0.03243(18) Uani 1 1 d U A .
W6 W 0.65068(4) -0.26299(3) 0.111473(18) 0.03008(17) Uani 1 1 d . A .
W7 W 0.77316(4) -0.12042(3) 0.394716(18) 0.03544(19) Uani 1 1 d . . .
W8 W 0.27024(4) -0.11041(3) 0.109779(17) 0.02682(17) Uani 1 1 d . A .
W9 W 0.58866(4) -0.21888(3) -0.047995(18) 0.02875(17) Uani 1 1 d . A .
W10 W 0.44553(4) -0.26182(3) 0.128729(18) 0.03000(17) Uani 1 1 d . A .
W11 W 0.40501(4) -0.31215(3) 0.045636(19) 0.03234(18) Uani 1 1 d U A .
W12 W 0.22405(4) -0.15862(3) 0.023953(18) 0.02972(18) Uani 1 1 d . A .
W13 W 0.56233(4) -0.11722(3) 0.412268(18) 0.0378(2) Uani 1 1 d . . .
W14 W 0.77113(4) 0.02105(3) 0.374768(19) 0.03707(19) Uani 1 1 d . . .
W15 W 0.55936(4) 0.02433(3) 0.392159(19) 0.0392(2) Uani 1 1 d . . .
W16 W 0.59474(3) -0.09059(3) -0.027129(16) 0.02238(15) Uani 1 1 d . A .
W17 W 0.25150(4) -0.24438(3) 0.092455(19) 0.03414(19) Uani 1 1 d . . .
W18 W 0.88895(4) -0.15094(3) 0.27190(2) 0.0385(2) Uani 1 1 d . A .
W19 W 0.35265(4) -0.01084(3) 0.296763(19) 0.0376(2) Uani 1 1 d . . .
W20 W 0.38878(3) -0.08870(3) -0.009548(16) 0.02088(15) Uani 1 1 d . A .
W21 W 0.38012(4) -0.05344(4) 0.384659(19) 0.0426(2) Uani 1 1 d . . .
W22 W 0.92629(4) -0.06205(4) 0.34004(2) 0.0415(2) Uani 1 1 d U . .
W23 W 0.53463(5) -0.20241(4) 0.34260(2) 0.0491(2) Uani 1 1 d U . .
W24 W 0.35471(4) -0.14205(3) 0.31545(2) 0.0387(2) Uani 1 1 d U . .
W25 W 0.88424(4) -0.01979(3) 0.25325(2) 0.0389(2) Uani 1 1 d U . .
W26 W 0.73184(5) 0.05948(4) 0.28883(2) 0.0580(3) Uani 1 1 d U . .
W27 W 0.73786(5) -0.20540(3) 0.32574(2) 0.0434(2) Uani 1 1 d U . .
W28 W 0.53014(5) 0.06170(4) 0.30517(2) 0.0566(2) Uani 1 1 d U . .
W29 W 0.46175(6) -0.11869(4) 0.15639(3) 0.0270(3) Uani 0.50 1 d P A .
Fe3 Fe 0.46175(6) -0.11869(4) 0.15639(3) 0.0270(3) Uani 0.50 1 d P A .
W30 W 0.66124(6) -0.12091(4) 0.13967(3) 0.0252(2) Uani 0.50 1 d P A .
Fe4 Fe 0.66124(6) -0.12091(4) 0.13967(3) 0.0252(2) Uani 0.50 1 d P A .
W31 W 0.69635(6) -0.16943(5) 0.22780(3) 0.0350(3) Uani 0.50 1 d PU A .
Fe5 Fe 0.69635(6) -0.16943(5) 0.22780(3) 0.0350(3) Uani 0.50 1 d PU A .
W32 W 0.49812(6) -0.16797(5) 0.24434(3) 0.0389(3) Uani 0.50 1 d PU A .
Fe6 Fe 0.49812(6) -0.16797(5) 0.24434(3) 0.0389(3) Uani 0.50 1 d PU A .
W33 W 0.49219(6) -0.02174(5) 0.22200(3) 0.0411(3) Uani 0.50 1 d PU A .
Fe7 Fe 0.49219(6) -0.02174(5) 0.22200(3) 0.0411(3) Uani 0.50 1 d PU A .
W34 W 0.69325(6) -0.02328(5) 0.20507(3) 0.0399(3) Uani 0.50 1 d PU A .
Fe8 Fe 0.69325(6) -0.02328(5) 0.20507(3) 0.0399(3) Uani 0.50 1 d PU A .
Fe1 Fe 0.63493(11) -0.03254(9) 0.06348(5) 0.0189(5) Uani 1 1 d . . .
Fe2 Fe 0.42589(11) -0.03068(9) 0.08107(5) 0.0176(5) Uani 1 1 d . . .
Se1 Se 0.61922(8) -0.17220(6) 0.04482(4) 0.0201(3) Uani 1 1 d . A .
Se2 Se 0.42266(8) -0.17118(6) 0.06166(4) 0.0198(3) Uani 1 1 d . A .
Se3 Se 0.53587(9) -0.07119(7) 0.31944(4) 0.0253(4) Uani 1 1 d . . .
Se4 Se 0.72778(8) -0.07390(7) 0.30340(4) 0.0235(4) Uani 1 1 d . . .
O7 O 0.7156(5) -0.1726(4) 0.0370(3) 0.025(3) Uani 1 1 d . . .
W1 W 0.80207(4) -0.11359(3) 0.065311(18) 0.02554(17) Uani 0.94 1 d P A 1
W2 W 0.77497(4) -0.16162(3) -0.022294(19) 0.03034(19) Uani 0.94 1 d P A 1
W3 W 0.80163(4) -0.24711(3) 0.04619(2) 0.0341(2) Uani 0.94 1 d PU A 1
O1 O 0.8828(6) -0.0796(6) 0.0792(3) 0.045(4) Uani 0.94 1 d P A 1
O2 O 0.8301(6) -0.1518(5) -0.0602(3) 0.041(3) Uani 0.94 1 d P A 1
O3 O 0.8723(7) -0.2929(5) 0.0512(3) 0.049(4) Uani 0.94 1 d P A 1
O4 O 0.8274(7) -0.1214(6) 0.0117(3) 0.034(3) Uani 0.94 1 d P A 1
O5 O 0.8238(7) -0.2213(6) -0.0020(4) 0.039(4) Uani 0.94 1 d PU A 1
O6 O 0.8475(7) -0.1854(5) 0.0634(3) 0.035(3) Uani 0.94 1 d PU A 1
W1A W 0.8134(6) -0.1885(5) 0.0843(3) 0.026(3) Uani 0.06 1 d PD A 2
W2A W 0.7863(7) -0.1009(6) 0.0163(3) 0.031(3) Uani 0.06 1 d PD A 2
W3A W 0.7832(8) -0.2326(5) -0.0014(3) 0.024(3) Uani 0.06 1 d PDU A 2
O1A O 0.9055(11) -0.1913(5) 0.0932(8) 0.024 Uiso 0.06 1 d PD A 2
O2A O 0.862(2) -0.0720(12) 0.0000(4) 0.024 Uiso 0.06 1 d PD A 2
O3A O 0.847(3) -0.2616(11) -0.0268(5) 0.024 Uiso 0.06 1 d PD A 2
O4A O 0.80207(4) -0.11359(3) 0.065311(18) 0.02554(17) Uani 0.06 1 d PD A 2
O5A O 0.77497(4) -0.16162(3) -0.022294(19) 0.03034(19) Uani 0.06 1 d PD A 2
O6A O 0.80163(4) -0.24711(3) 0.04619(2) 0.0341(2) Uani 0.06 1 d PD A 2
O8 O 0.5813(5) -0.1671(4) 0.0019(2) 0.021(2) Uani 1 1 d . . .
O9 O 0.6713(6) -0.1297(5) 0.4074(3) 0.039(3) Uani 1 1 d . . .
O10 O 0.1981(6) -0.2190(4) 0.0512(3) 0.035(3) Uani 1 1 d U . .
O11 O 0.2049(6) -0.1165(4) 0.0638(3) 0.031(3) Uani 1 1 d . . .
O12 O 0.4048(6) -0.1527(5) 0.2729(3) 0.038(3) Uani 1 1 d . . .
O13 O 0.4797(6) -0.2192(4) -0.0434(2) 0.028(3) Uani 1 1 d . . .
O14 O 0.3542(6) -0.0341(4) -0.0331(3) 0.027(3) Uani 1 1 d . . .
O15 O 0.3061(6) -0.2855(4) 0.0587(3) 0.032(3) Uani 1 1 d . . .
O16 O 0.2281(7) -0.1832(5) 0.1168(3) 0.041(3) Uani 1 1 d . . .
O17 O 0.6054(6) -0.2360(4) 0.0546(3) 0.026(3) Uani 1 1 d . . .
O18 O 0.3447(6) -0.1270(4) 0.1436(3) 0.031(3) Uani 1 1 d U . .
O19 O 0.7001(5) -0.1090(4) -0.0275(3) 0.030(3) Uani 1 1 d . . .
O20 O 0.3371(6) -0.2537(4) 0.1235(3) 0.035(3) Uani 1 1 d . . .
O21 O 0.7470(6) -0.2560(4) 0.0894(3) 0.038(3) Uani 1 1 d . . .
O22 O 0.7235(5) -0.0161(4) 0.3246(3) 0.029(3) Uani 1 1 d U . .
O23 O 0.4436(6) -0.2859(5) 0.1719(3) 0.041(3) Uani 1 1 d . . .
O24 O 0.5386(6) 0.0158(5) 0.2664(3) 0.0443(14) Uani 1 1 d U . .
O25 O 0.5393(6) -0.1854(5) 0.3951(3) 0.043(3) Uani 1 1 d U . .
O26 O 0.3264(5) -0.1705(4) 0.0689(2) 0.023(3) Uani 1 1 d . . .
O27 O 0.5924(6) -0.2768(5) -0.0162(3) 0.037(3) Uani 1 1 d . . .
O28 O 0.4382(6) -0.0702(5) 0.3259(3) 0.035(3) Uani 1 1 d . . .
O29 O 0.2054(6) -0.0767(5) 0.1347(3) 0.038(3) Uani 1 1 d . . .
O30 O 0.9468(6) -0.0216(5) 0.2997(3) 0.039(3) Uani 1 1 d U . .
O31 O 0.5017(8) 0.1253(6) 0.2861(4) 0.068(4) Uani 1 1 d . . .
O32 O 1.0078(7) -0.0542(5) 0.3658(3) 0.053(4) Uani 1 1 d . . .
O33 O 0.3331(7) -0.0116(5) 0.3493(3) 0.044(3) Uani 1 1 d . . .
O34 O 0.9471(7) 0.0149(6) 0.2269(4) 0.062(4) Uani 1 1 d U . .
O35 O 0.3247(7) -0.0428(7) 0.4215(3) 0.069(5) Uani 1 1 d . . .
O36 O 0.5618(6) -0.0137(5) 0.3371(3) 0.031(3) Uani 1 1 d . . .
O37 O 0.4622(5) -0.1925(4) 0.1342(3) 0.028(3) Uani 1 1 d . . .
O38 O 0.8098(7) 0.0553(5) 0.4113(3) 0.054(4) Uani 1 1 d . . .
O39 O 0.6887(6) -0.2879(4) 0.1507(3) 0.035(3) Uani 1 1 d . . .
O40 O 0.7723(6) 0.0740(5) 0.3391(3) 0.038(3) Uani 1 1 d . . .
O41 O 0.8310(6) 0.0327(5) 0.2762(3) 0.038(3) Uani 1 1 d U . .
O42 O 0.4293(6) -0.1785(5) 0.3416(3) 0.036(3) Uani 1 1 d U . .
O43 O 0.8380(6) -0.1871(5) 0.3079(3) 0.036(3) Uani 1 1 d . . .
O44 O 0.5938(6) -0.1850(4) 0.2270(3) 0.035(3) Uani 1 1 d . . .
O45 O 0.2891(5) -0.1060(4) 0.0075(3) 0.027(3) Uani 1 1 d . . .
O46 O 0.6955(6) -0.2077(4) -0.0400(3) 0.034(3) Uani 1 1 d U . .
O47 O 0.4218(5) -0.1669(4) 0.0155(2) 0.021(2) Uani 1 1 d . . .
O48 O 0.4656(7) -0.2478(5) 0.2448(3) 0.042(3) Uani 1 1 d . . .
O49 O 0.4583(6) -0.0989(5) 0.4048(3) 0.039(3) Uani 1 1 d . . .
O50 O 0.8679(6) -0.1046(5) 0.3710(3) 0.037(3) Uani 1 1 d . . .
O51 O 0.6911(6) 0.0136(5) 0.2537(3) 0.0422(14) Uani 1 1 d U . .
O52 O 0.4683(5) -0.0859(4) 0.1119(2) 0.021(2) Uani 1 1 d . . .
O53 O 0.5916(6) -0.2499(4) -0.0890(3) 0.034(3) Uani 1 1 d . . .
O54 O 0.4006(6) -0.0260(5) 0.2549(3) 0.038(3) Uani 1 1 d . . .
O55 O 0.4239(6) 0.0387(5) 0.3093(3) 0.038(3) Uani 1 1 d U . .
O56 O 0.4420(5) -0.2350(4) 0.0678(3) 0.023(2) Uani 1 1 d . . .
O57 O 0.3073(6) -0.0787(5) 0.2968(3) 0.045(3) Uani 1 1 d U . .
O58 O 0.8242(5) -0.0764(5) 0.2946(3) 0.032(3) Uani 1 1 d . . .
O59 O 0.5978(5) -0.0673(4) 0.0176(3) 0.028(3) Uani 1 1 d . . .
O60 O 0.7235(7) -0.2500(5) 0.2233(3) 0.046(3) Uani 1 1 d U . .
O61 O 0.6416(6) -0.2106(5) 0.3445(3) 0.035(3) Uani 1 1 d U . .
O62 O 0.4589(6) 0.0450(5) 0.2037(3) 0.039(3) Uani 1 1 d U . .
O63 O 0.5391(6) -0.1836(4) 0.2939(3) 0.030(3) Uani 1 1 d . . .
O64 O 0.5486(6) -0.2779(4) 0.1203(3) 0.038(3) Uani 1 1 d . . .
O65 O 0.8026(6) -0.0324(5) 0.2217(3) 0.036(3) Uani 1 1 d . . .
O66 O 0.3795(6) -0.3742(5) 0.0332(3) 0.043(3) Uani 1 1 d . . .
O67 O 0.3376(7) -0.2453(5) -0.0682(3) 0.042(3) Uani 1 1 d . . .
O68 O 0.6963(6) -0.1845(5) 0.2814(3) 0.034(3) Uani 1 1 d . . .
O69 O 0.6664(6) 0.0348(5) 0.3844(3) 0.040(3) Uani 1 1 d . . .
O70 O 0.3333(6) -0.1116(6) 0.3640(3) 0.047(4) Uani 1 1 d . . .
O71 O 0.6765(5) -0.0967(4) 0.2316(3) 0.029(2) Uani 1 1 d U . .
O72 O 0.5848(6) -0.0439(5) 0.4093(3) 0.040(3) Uani 1 1 d . . .
O73 O 0.7247(6) -0.1143(5) 0.3384(3) 0.035(3) Uani 1 1 d . . .
O74 O 0.5614(7) -0.1272(6) 0.4583(3) 0.051(4) Uani 1 1 d . . .
O75 O 0.9520(6) -0.1990(6) 0.2563(3) 0.056(4) Uani 1 1 d . . .
O76 O 0.5629(6) -0.1121(5) 0.3516(3) 0.035(3) Uani 1 1 d . . .
O77 O 0.7579(6) -0.0475(5) 0.3941(3) 0.037(3) Uani 1 1 d . . .
O78 O 0.9510(6) -0.1225(5) 0.3144(3) 0.044(3) Uani 1 1 d U . .
O79 O 0.3681(5) -0.1460(4) -0.0452(2) 0.024(3) Uani 1 1 d . . .
O80 O 0.1424(6) -0.1487(5) -0.0023(3) 0.040(3) Uani 1 1 d . . .
O81 O 0.5237(5) -0.0949(5) 0.2441(2) 0.030(2) Uani 1 1 d U . .
O82 O 0.7150(7) 0.0412(5) 0.1819(3) 0.050(3) Uani 1 1 d U . .
O83 O 0.7785(6) -0.1883(4) 0.3742(3) 0.037(3) Uani 1 1 d . . .
O84 O 0.5534(7) 0.0607(5) 0.4310(3) 0.054(4) Uani 1 1 d . . .
O85 O 0.4563(6) 0.0004(5) 0.3912(3) 0.042(3) Uani 1 1 d . . .
O86 O 0.2806(6) -0.1867(6) 0.3128(3) 0.055(4) Uani 1 1 d . . .
O87 O 0.1868(7) -0.2886(5) 0.1079(3) 0.047(3) Uani 1 1 d . . .
O88 O 0.6350(8) 0.0740(6) 0.3055(4) 0.0651(11) Uani 1 1 d U . .
O89 O 0.7595(6) -0.1302(5) 0.1090(3) 0.036(3) Uani 1 1 d . . .
O90 O 0.9221(7) -0.0886(5) 0.2458(3) 0.044(3) Uani 1 1 d . . .
O91 O 0.2766(7) 0.0257(5) 0.2824(4) 0.056(4) Uani 1 1 d . . .
O92 O 0.7459(8) 0.1206(6) 0.2664(3) 0.059(4) Uani 1 1 d U . .
O93 O 0.7206(7) -0.2871(5) 0.0236(3) 0.045(3) Uani 1 1 d U . .
O94 O 0.7578(7) -0.2730(5) 0.3235(3) 0.056(4) Uani 1 1 d . . .
O95 O 0.5127(7) -0.2695(5) 0.3434(4) 0.058(4) Uani 1 1 d . . .
O96 O 0.8651(6) -0.0059(5) 0.3570(3) 0.040(3) Uani 1 1 d U . .
O97 O 0.2822(6) -0.2051(4) -0.0044(3) 0.032(3) Uani 1 1 d . . .
O98 O 0.5348(6) 0.0776(5) 0.3586(3) 0.049(4) Uani 1 1 d . . .
O99 O 0.6345(7) -0.3752(5) 0.0116(3) 0.052(4) Uani 1 1 d . . .
O100 O 0.5311(5) -0.0041(4) 0.0742(2) 0.021(2) Uani 1 1 d . . .
O101 O 0.4263(6) -0.3229(4) 0.0962(3) 0.033(3) Uani 1 1 d . . .
O102 O 0.8108(6) -0.1312(5) 0.4370(3) 0.043(3) Uani 1 1 d . . .
O103 O 0.6193(5) -0.0864(4) 0.0996(2) 0.023(2) Uani 1 1 d . . .
O104 O 0.7368(5) -0.0612(4) 0.0518(3) 0.026(3) Uani 1 1 d . . .
O105 O 0.7034(6) -0.0617(4) 0.1630(3) 0.027(3) Uani 1 1 d . . .
O106 O 0.5116(6) -0.3205(4) 0.0368(3) 0.037(3) Uani 1 1 d U . .
O107 O 0.5843(6) -0.1482(4) -0.0634(3) 0.025(3) Uani 1 1 d U . .
O108 O 0.7158(6) -0.1658(4) 0.1780(3) 0.031(3) Uani 1 1 d . . .
O109 O 0.5673(5) -0.1231(4) 0.1631(2) 0.022(2) Uani 1 1 d . . .
O110 O 0.3233(5) -0.0598(4) 0.0871(3) 0.028(3) Uani 1 1 d . . .
O111 O 0.4240(6) -0.0663(4) 0.0333(2) 0.026(3) Uani 1 1 d . . .
O112 O 0.4415(6) -0.1617(4) 0.2010(3) 0.027(3) Uani 1 1 d . . .
O113 O 0.6094(5) -0.0363(4) -0.0551(2) 0.024(3) Uani 1 1 d . . .
O114 O 0.3944(6) -0.2757(4) 0.0008(3) 0.027(3) Uani 1 1 d . . .
O115 O 0.4454(5) -0.0596(4) 0.1844(2) 0.022(2) Uani 1 1 d . . .
O116 O 0.5878(5) -0.0181(4) 0.2034(2) 0.023(2) Uani 1 1 d U . .
O117 O 0.6411(5) -0.1938(4) 0.1193(2) 0.026(3) Uani 1 1 d . . .
O118 O 0.6423(6) -0.3237(4) 0.0780(3) 0.037(3) Uani 1 1 d . . .
O119 O 0.4872(6) -0.0876(4) -0.0300(3) 0.031(3) Uani 1 1 d . . .
O120 O 0.8077(6) -0.1593(5) 0.2398(3) 0.033(3) Uani 1 1 d . . .
O1W O 0.6874(6) 0.0126(5) 0.1030(3) 0.036(3) Uani 1 1 d . . .
O2W O 0.4110(6) 0.0142(5) 0.1271(3) 0.036(3) Uani 1 1 d . . .
Na1 Na 0.9749(9) -0.1547(8) 0.4432(5) 0.076(6) Uani 0.50 1 d P . .
Na2 Na 0.9395(10) -0.2148(8) 0.3748(5) 0.079(6) Uani 0.50 1 d PU . .
Na3 Na 0.9624(10) 0.0938(7) 0.3934(5) 0.074(5) Uani 0.50 1 d P . .
N1 N 0.6663(10) 0.1541(8) 0.3691(6) 0.087(7) Uani 1 1 d . . .
N2 N 0.2927(12) -0.2117(9) 0.1983(5) 0.048(6) Uani 0.70 1 d P . .
N3 N 0.1691(11) -0.2483(8) -0.0729(5) 0.056(6) Uani 0.80 1 d P . .
N4 N 0.8758(12) -0.0959(10) 0.1640(6) 0.018(6) Uani 0.50 1 d PU . .
N5 N 0.6921(13) -0.0170(10) 0.4696(6) 0.022(6) Uani 0.50 1 d PU . .
N6 N 0.8523(13) -0.2146(10) 0.1510(6) 0.026(6) Uani 0.50 1 d PU . .
N7 N 0.2808(14) -0.0894(13) 0.2135(6) 0.036(8) Uani 0.50 1 d P . .
O3W O 0.7111(14) -0.1849(11) 0.4898(6) 0.027(6) Uani 0.40 1 d PU . .
O4W O 0.7614(15) -0.3287(12) -0.0480(7) 0.039(8) Uani 0.40 1 d PU . .
O5W O 0.7019(13) 0.1017(10) 0.4537(7) 0.028(6) Uani 0.40 1 d PU . .
O6W O 0.7779(14) -0.0015(11) -0.0235(10) 0.084(11) Uani 0.50 1 d P . .
O7W O 0.9352(19) 0.1028(15) 0.3187(9) 0.034(9) Uani 0.30 1 d PU . .

loop_
_atom_site_aniso_label
_atom_site_aniso_U_11
_atom_site_aniso_U_22
_atom_site_aniso_U_33
_atom_site_aniso_U_23
_atom_site_aniso_U_13
_atom_site_aniso_U_12
W4 0.0375(4) 0.0212(4) 0.0242(4) -0.0039(3) -0.0096(3) -0.0041(3)
W5 0.0439(4) 0.0189(4) 0.0339(4) -0.0033(3) -0.0097(3) 0.0069(3)
W6 0.0396(4) 0.0215(4) 0.0285(4) 0.0020(3) -0.0096(3) 0.0054(3)
W7 0.0384(4) 0.0436(5) 0.0238(4) 0.0060(4) -0.0092(3) 0.0041(4)
W8 0.0214(3) 0.0323(4) 0.0266(4) 0.0028(3) -0.0022(3) -0.0035(3)
W9 0.0383(4) 0.0230(4) 0.0246(4) -0.0067(3) -0.0067(3) 0.0045(3)
W10 0.0399(4) 0.0223(4) 0.0274(4) 0.0056(3) -0.0075(3) -0.0038(3)
W11 0.0442(4) 0.0191(4) 0.0332(4) 0.0011(3) -0.0094(3) -0.0063(3)
W12 0.0241(3) 0.0349(5) 0.0298(4) 0.0035(3) -0.0070(3) -0.0088(3)
W13 0.0404(4) 0.0506(6) 0.0222(4) 0.0089(4) -0.0017(3) 0.0005(4)
W14 0.0424(4) 0.0390(5) 0.0293(4) -0.0059(4) -0.0088(3) -0.0060(4)
W15 0.0444(4) 0.0455(5) 0.0273(4) -0.0064(4) -0.0040(3) 0.0027(4)
W16 0.0259(3) 0.0214(4) 0.0196(3) 0.0007(3) -0.0036(3) 0.0017(3)
W17 0.0340(4) 0.0317(5) 0.0364(4) 0.0070(4) -0.0038(3) -0.0130(3)
W18 0.0283(4) 0.0510(6) 0.0359(4) -0.0025(4) -0.0068(3) 0.0075(4)
W19 0.0303(4) 0.0504(5) 0.0320(4) -0.0004(4) -0.0012(3) 0.0087(4)
W20 0.0249(3) 0.0179(4) 0.0196(3) 0.0011(3) -0.0045(3) -0.0019(3)
W21 0.0344(4) 0.0646(6) 0.0290(4) -0.0002(4) 0.0040(3) 0.0037(4)
W22 0.0289(4) 0.0605(6) 0.0347(4) -0.0029(4) -0.0092(3) -0.0039(4)
W23 0.0544(5) 0.0509(6) 0.0418(5) 0.0154(4) -0.0044(4) -0.0070(4)
W24 0.0309(4) 0.0508(6) 0.0344(4) 0.0044(4) 0.0019(3) -0.0079(4)
W25 0.0297(4) 0.0543(6) 0.0324(4) 0.0020(4) -0.0036(3) -0.0128(4)
W26 0.0648(6) 0.0523(6) 0.0566(6) -0.0026(5) -0.0048(4) -0.0111(5)
W27 0.0494(5) 0.0414(5) 0.0387(5) 0.0067(4) -0.0108(4) 0.0071(4)
W28 0.0633(6) 0.0492(6) 0.0569(6) -0.0060(5) -0.0059(4) 0.0052(5)
W29 0.0316(6) 0.0276(7) 0.0215(6) 0.0035(5) -0.0049(4) 0.0028(5)
Fe3 0.0316(6) 0.0276(7) 0.0215(6) 0.0035(5) -0.0049(4) 0.0028(5)
W30 0.0285(5) 0.0271(7) 0.0197(5) 0.0032(5) -0.0057(4) -0.0015(5)
Fe4 0.0285(5) 0.0271(7) 0.0197(5) 0.0032(5) -0.0057(4) -0.0015(5)
W31 0.0372(6) 0.0483(8) 0.0191(6) 0.0015(6) -0.0045(5) -0.0101(6)
Fe5 0.0372(6) 0.0483(8) 0.0191(6) 0.0015(6) -0.0045(5) -0.0101(6)
W32 0.0353(6) 0.0598(9) 0.0210(6) -0.0002(6) -0.0087(5) 0.0108(6)
Fe6 0.0353(6) 0.0598(9) 0.0210(6) -0.0002(6) -0.0087(5) 0.0108(6)
W33 0.0283(6) 0.0609(9) 0.0341(7) -0.0157(6) -0.0022(5) -0.0048(6)
Fe7 0.0283(6) 0.0609(9) 0.0341(7) -0.0157(6) -0.0022(5) -0.0048(6)
W34 0.0300(6) 0.0556(9) 0.0343(7) -0.0161(6) 0.0010(5) -0.0061(6)
Fe8 0.0300(6) 0.0556(9) 0.0343(7) -0.0161(6) 0.0010(5) -0.0061(6)
Fe1 0.0209(11) 0.0193(13) 0.0165(11) 0.0015(10) -0.0015(9) 0.0013(10)
Fe2 0.0177(11) 0.0196(13) 0.0154(11) 0.0023(10) -0.0016(9) -0.0013(10)
Se1 0.0220(8) 0.0179(9) 0.0200(8) -0.0008(7) -0.0050(6) 0.0037(7)
Se2 0.0221(8) 0.0182(9) 0.0188(8) 0.0028(7) -0.0033(6) -0.0031(7)
Se3 0.0254(8) 0.0301(10) 0.0202(8) 0.0021(8) -0.0002(7) -0.0004(7)
Se4 0.0242(8) 0.0257(10) 0.0203(8) 0.0009(7) -0.0039(6) -0.0012(7)
O7 0.015(5) 0.024(7) 0.035(6) -0.004(5) -0.002(4) 0.008(5)
W1 0.0199(3) 0.0312(5) 0.0254(4) -0.0019(3) -0.0025(3) 0.0042(3)
W2 0.0260(4) 0.0392(5) 0.0257(4) -0.0048(4) -0.0012(3) 0.0097(4)
W3 0.0326(4) 0.0324(5) 0.0369(5) -0.0047(4) -0.0070(3) 0.0155(4)
O1 0.015(6) 0.063(10) 0.058(9) 0.002(8) 0.000(6) -0.001(6)
O2 0.026(7) 0.053(10) 0.044(8) -0.003(7) 0.011(6) 0.003(6)
O3 0.057(9) 0.043(9) 0.048(8) -0.017(7) -0.016(7) 0.022(7)
O4 0.019(7) 0.051(10) 0.033(8) 0.002(7) 0.004(6) 0.008(7)
O5 0.027(8) 0.039(10) 0.051(8) -0.019(6) -0.005(7) 0.002(7)
O6 0.027(6) 0.053(7) 0.027(6) -0.001(6) 0.011(5) 0.004(5)
W1A 0.021(6) 0.032(7) 0.025(6) 0.014(6) -0.009(5) 0.002(5)
W2A 0.025(7) 0.036(9) 0.031(7) 0.006(6) 0.000(6) -0.013(6)
W3A 0.035(6) 0.026(6) 0.012(5) -0.009(4) 0.002(5) -0.001(5)
O4A 0.0199(3) 0.0312(5) 0.0254(4) -0.0019(3) -0.0025(3) 0.0042(3)
O5A 0.0260(4) 0.0392(5) 0.0257(4) -0.0048(4) -0.0012(3) 0.0097(4)
O6A 0.0326(4) 0.0324(5) 0.0369(5) -0.0047(4) -0.0070(3) 0.0155(4)
O8 0.021(5) 0.020(6) 0.021(6) 0.003(5) 0.000(4) -0.012(5)
O9 0.034(7) 0.052(9) 0.031(7) 0.011(6) -0.002(5) 0.002(6)
O10 0.053(6) 0.025(6) 0.026(5) 0.010(5) -0.012(5) -0.021(5)
O11 0.039(7) 0.039(8) 0.017(6) 0.005(5) 0.010(5) 0.020(6)
O12 0.026(6) 0.042(8) 0.045(7) -0.003(6) 0.004(5) -0.001(6)
O13 0.056(7) 0.014(6) 0.014(6) -0.002(5) -0.007(5) 0.003(6)
O14 0.030(6) 0.022(7) 0.030(6) -0.014(5) 0.000(5) 0.001(5)
O15 0.037(7) 0.025(7) 0.033(7) 0.003(5) -0.014(5) -0.009(5)
O16 0.052(8) 0.037(8) 0.033(7) 0.008(6) 0.009(6) -0.008(6)
O17 0.045(7) 0.014(6) 0.018(6) -0.004(5) -0.008(5) -0.002(5)
O18 0.032(5) 0.028(6) 0.033(5) 0.016(5) -0.012(4) -0.011(5)
O19 0.025(6) 0.025(7) 0.040(7) -0.004(6) -0.006(5) 0.001(5)
O20 0.038(7) 0.031(8) 0.035(7) 0.006(6) -0.010(5) -0.006(6)
O21 0.041(7) 0.021(7) 0.051(8) 0.006(6) -0.021(6) 0.001(6)
O22 0.024(6) 0.040(7) 0.022(6) -0.003(5) -0.011(5) 0.002(5)
O23 0.045(7) 0.051(9) 0.027(7) 0.017(6) 0.002(5) -0.007(6)
O24 0.0438(18) 0.0446(16) 0.0445(15) 0.0017(10) 0.0005(10) -0.0004(10)
O25 0.043(3) 0.043(3) 0.043(3) 0.0007(10) 0.0009(10) 0.0001(10)
O26 0.017(5) 0.029(7) 0.023(6) 0.009(5) 0.003(4) -0.003(5)
O27 0.055(8) 0.033(8) 0.023(6) 0.012(6) -0.012(5) 0.003(6)
O28 0.026(6) 0.056(9) 0.022(6) 0.005(6) -0.004(5) 0.013(6)
O29 0.031(6) 0.057(9) 0.026(6) 0.009(6) 0.003(5) -0.002(6)
O30 0.039(3) 0.039(3) 0.039(3) 0.0001(10) 0.0007(10) -0.0010(10)
O31 0.076(10) 0.047(10) 0.079(10) 0.023(8) -0.018(8) 0.014(8)
O32 0.041(7) 0.066(10) 0.051(8) -0.004(8) -0.018(6) 0.000(7)
O33 0.053(8) 0.046(9) 0.035(7) 0.004(6) 0.004(6) 0.031(7)
O34 0.043(8) 0.078(12) 0.066(9) 0.018(8) 0.000(6) -0.009(7)
O35 0.047(8) 0.126(15) 0.034(8) -0.003(9) 0.003(6) 0.000(9)
O36 0.034(6) 0.038(8) 0.021(6) -0.002(6) -0.006(5) 0.005(6)
O37 0.025(6) 0.032(7) 0.025(6) 0.002(5) -0.002(5) -0.008(5)
O38 0.055(8) 0.050(9) 0.056(9) -0.015(7) -0.026(7) -0.015(7)
O39 0.050(7) 0.022(7) 0.031(7) -0.003(5) -0.010(5) 0.010(6)
O40 0.037(7) 0.039(8) 0.036(7) 0.002(6) -0.005(5) -0.016(6)
O41 0.033(5) 0.039(6) 0.043(6) -0.007(5) 0.002(5) -0.027(5)
O42 0.036(6) 0.049(9) 0.022(6) 0.006(6) 0.002(5) -0.006(6)
O43 0.025(6) 0.047(8) 0.037(7) 0.000(6) -0.009(5) 0.015(6)
O44 0.036(7) 0.027(7) 0.042(7) -0.002(6) -0.002(5) 0.000(6)
O45 0.022(6) 0.013(6) 0.044(7) 0.003(5) -0.017(5) 0.003(5)
O46 0.040(6) 0.028(6) 0.033(6) -0.015(5) -0.004(5) 0.016(5)
O47 0.029(6) 0.013(6) 0.021(6) -0.003(5) -0.011(4) 0.006(5)
O48 0.055(8) 0.042(9) 0.030(7) 0.004(6) 0.009(6) -0.003(7)
O49 0.036(7) 0.054(9) 0.027(7) 0.005(6) 0.004(5) 0.006(6)
O50 0.036(7) 0.037(8) 0.036(7) 0.007(6) -0.006(5) 0.008(6)
O51 0.0421(18) 0.0424(16) 0.0423(16) 0.0014(10) 0.0015(10) 0.0008(10)
O52 0.025(6) 0.022(6) 0.016(5) 0.000(5) 0.008(4) 0.004(5)
O53 0.043(7) 0.028(7) 0.030(7) -0.006(6) 0.004(5) -0.003(6)
O54 0.038(7) 0.048(8) 0.029(7) -0.011(6) -0.015(5) 0.013(6)
O55 0.040(6) 0.042(8) 0.032(7) -0.003(6) -0.001(5) 0.016(6)
O56 0.028(6) 0.015(6) 0.027(6) -0.007(5) -0.005(5) -0.002(5)
O57 0.027(6) 0.045(8) 0.062(8) 0.003(7) -0.021(6) 0.004(6)
O58 0.020(6) 0.046(8) 0.028(6) 0.006(6) -0.009(5) 0.000(5)
O59 0.021(6) 0.031(7) 0.033(6) 0.005(6) -0.003(5) -0.006(5)
O60 0.048(8) 0.042(6) 0.047(8) 0.004(7) -0.009(6) 0.009(6)
O61 0.038(5) 0.046(8) 0.022(6) 0.005(6) -0.008(5) -0.013(6)
O62 0.048(7) 0.043(7) 0.028(7) 0.000(6) 0.004(5) -0.008(6)
O63 0.045(7) 0.023(7) 0.022(6) -0.006(5) -0.005(5) -0.002(6)
O64 0.038(7) 0.019(7) 0.057(8) -0.012(6) -0.013(6) 0.001(6)
O65 0.033(7) 0.038(8) 0.036(7) -0.011(6) -0.009(5) -0.001(6)
O66 0.041(7) 0.040(8) 0.049(8) -0.005(7) -0.001(6) -0.010(6)
O67 0.055(8) 0.025(7) 0.047(8) -0.010(6) -0.017(6) -0.007(6)
O68 0.039(7) 0.038(8) 0.025(6) -0.001(6) -0.005(5) 0.009(6)
O69 0.047(7) 0.034(8) 0.036(7) -0.001(6) -0.006(6) -0.015(6)
O70 0.042(7) 0.082(11) 0.018(6) -0.002(7) 0.006(5) 0.008(7)
O71 0.027(6) 0.037(6) 0.023(6) -0.014(5) -0.016(5) 0.011(5)
O72 0.035(7) 0.062(10) 0.023(6) -0.014(6) 0.003(5) 0.005(6)
O73 0.034(6) 0.040(8) 0.029(6) -0.002(6) -0.002(5) -0.006(6)
O74 0.046(8) 0.080(11) 0.026(7) 0.008(7) 0.001(6) 0.014(7)
O75 0.029(7) 0.080(11) 0.059(9) -0.016(8) -0.011(6) 0.031(7)
O76 0.045(7) 0.039(8) 0.020(6) 0.003(6) -0.012(5) -0.006(6)
O77 0.050(7) 0.033(8) 0.028(6) -0.016(6) -0.014(5) 0.013(6)
O78 0.032(5) 0.058(7) 0.041(6) -0.015(6) -0.020(5) 0.017(5)
O79 0.028(6) 0.022(7) 0.021(6) -0.010(5) -0.008(5) 0.005(5)
O80 0.022(6) 0.049(9) 0.049(8) 0.001(7) -0.002(5) -0.004(6)
O81 0.017(5) 0.061(5) 0.013(5) 0.010(5) -0.001(4) -0.005(5)
O82 0.061(8) 0.052(8) 0.038(7) 0.002(6) -0.010(6) -0.005(7)
O83 0.051(7) 0.028(7) 0.031(7) 0.009(6) -0.009(5) 0.009(6)
O84 0.063(9) 0.049(9) 0.050(8) -0.025(7) -0.005(7) 0.013(7)
O85 0.035(7) 0.057(9) 0.033(7) 0.003(7) 0.011(5) 0.001(6)
O86 0.028(7) 0.079(11) 0.058(9) 0.003(8) 0.002(6) -0.014(7)
O87 0.058(8) 0.035(8) 0.048(8) 0.020(7) -0.004(6) -0.027(7)
O88 0.0661(9) 0.0644(16) 0.0648(16) 0.0006(10) -0.0003(10) -0.0014(9)
O89 0.023(6) 0.049(8) 0.035(7) -0.001(6) -0.007(5) 0.012(6)
O90 0.056(8) 0.046(9) 0.032(7) 0.004(6) 0.018(6) 0.005(7)
O91 0.042(8) 0.050(10) 0.076(10) -0.002(8) 0.008(7) 0.011(7)
O92 0.074(9) 0.066(7) 0.038(8) -0.002(6) 0.011(7) -0.027(8)
O93 0.045(3) 0.045(3) 0.045(3) 0.0001(10) 0.0013(10) 0.0002(10)
O94 0.067(9) 0.041(9) 0.060(9) -0.007(7) -0.003(7) 0.024(7)
O95 0.065(9) 0.041(9) 0.069(10) 0.003(8) 0.001(7) -0.017(7)
O96 0.039(3) 0.040(3) 0.040(3) -0.0001(10) 0.0005(10) -0.0008(10)
O97 0.035(6) 0.026(7) 0.034(7) 0.006(6) -0.002(5) -0.016(5)
O98 0.026(7) 0.045(9) 0.075(9) 0.004(7) 0.004(6) -0.010(6)
O99 0.076(9) 0.040(9) 0.039(8) -0.016(7) -0.012(7) 0.025(7)
O100 0.022(5) 0.021(6) 0.022(6) -0.002(5) 0.003(4) -0.003(5)
O101 0.045(7) 0.018(7) 0.033(7) 0.000(5) -0.018(5) -0.012(5)
O102 0.031(6) 0.065(10) 0.032(7) 0.014(7) -0.020(5) -0.005(6)
O103 0.034(6) 0.022(6) 0.012(5) -0.002(5) -0.004(4) -0.009(5)
O104 0.022(6) 0.029(7) 0.027(6) 0.003(5) 0.003(4) 0.001(5)
O105 0.029(6) 0.031(7) 0.022(6) 0.007(5) 0.003(5) -0.009(5)
O106 0.055(5) 0.015(6) 0.040(7) 0.004(6) -0.018(5) -0.007(6)
O107 0.035(5) 0.019(6) 0.022(5) -0.011(4) -0.005(4) 0.004(5)
O108 0.037(6) 0.032(7) 0.023(6) -0.004(5) -0.007(5) 0.021(6)
O109 0.034(6) 0.016(6) 0.016(5) 0.003(5) 0.007(4) 0.000(5)
O110 0.015(5) 0.036(7) 0.033(6) 0.004(6) 0.000(4) -0.001(5)
O111 0.037(6) 0.029(7) 0.011(5) 0.005(5) -0.001(4) -0.006(5)
O112 0.043(7) 0.012(6) 0.027(6) 0.007(5) 0.008(5) -0.010(5)
O113 0.016(5) 0.036(7) 0.019(6) 0.001(5) 0.000(4) 0.005(5)
O114 0.037(6) 0.015(6) 0.029(6) -0.008(5) -0.010(5) 0.004(5)
O115 0.020(5) 0.024(7) 0.023(6) -0.009(5) -0.002(4) 0.000(5)
O116 0.023(3) 0.023(3) 0.022(3) 0.0002(10) 0.0003(10) -0.0003(10)
O117 0.030(6) 0.032(7) 0.017(6) 0.008(5) 0.007(5) 0.006(5)
O118 0.043(7) 0.028(7) 0.038(7) 0.002(6) -0.013(5) 0.009(6)
O119 0.030(6) 0.037(8) 0.025(6) -0.006(6) 0.005(5) -0.006(6)
O120 0.024(6) 0.044(8) 0.031(6) 0.009(6) -0.007(5) 0.004(6)
O1W 0.046(7) 0.036(8) 0.025(6) -0.007(6) -0.004(5) -0.011(6)
O2W 0.053(8) 0.032(8) 0.021(6) -0.014(6) -0.002(5) 0.018(6)
Na1 0.056(11) 0.078(14) 0.093(14) 0.019(11) -0.011(9) 0.009(10)
Na2 0.069(8) 0.085(9) 0.084(9) 0.014(8) -0.009(7) 0.012(7)
Na3 0.075(12) 0.053(12) 0.096(14) -0.039(11) 0.022(10) -0.009(10)
N1 0.056(12) 0.078(16) 0.127(18) -0.066(14) 0.021(11) -0.037(11)
N2 0.065(16) 0.043(15) 0.036(13) 0.001(11) -0.009(11) -0.010(13)
N3 0.055(13) 0.048(15) 0.063(14) -0.026(12) -0.031(11) -0.004(11)
N4 0.019(7) 0.025(8) 0.011(7) -0.011(6) 0.005(6) 0.004(6)
N5 0.022(8) 0.029(8) 0.014(8) -0.009(6) -0.009(6) 0.001(6)
N6 0.027(9) 0.027(10) 0.023(9) -0.010(8) -0.007(8) 0.012(8)
N7 0.025(15) 0.07(2) 0.010(13) -0.011(15) 0.004(11) -0.002(15)
O3W 0.029(9) 0.035(10) 0.017(9) 0.003(8) -0.011(8) 0.009(8)
O4W 0.042(10) 0.039(11) 0.036(10) -0.013(9) 0.007(8) 0.006(9)
O5W 0.023(9) 0.027(10) 0.034(10) -0.017(8) 0.012(8) -0.002(8)
O6W 0.029(15) 0.040(19) 0.19(3) -0.01(2) 0.029(18) -0.013(14)
O7W 0.034(12) 0.039(13) 0.030(12) -0.004(9) -0.003(9) -0.018(9)

loop_
_atom_type_symbol
_atom_type_description
_atom_type_scat_dispersion_real
_atom_type_scat_dispersion_imag
_atom_type_scat_source
H H 0.0000 0.0000 'International Tables Vol C Tables 4.2.6.8 and 6.1.1.4'
Fe Fe 0.3463 0.8444 'International Tables Vol C Tables 4.2.6.8 and 6.1.1.4'
N N 0.0061 0.0033 'International Tables Vol C Tables 4.2.6.8 and 6.1.1.4'
O O 0.0106 0.0060 'International Tables Vol C Tables 4.2.6.8 and 6.1.1.4'
W W -0.8490 6.8722 'International Tables Vol C Tables 4.2.6.8 and 6.1.1.4'
Se Se -0.0929 2.2259 'International Tables Vol C Tables 4.2.6.8 and 6.1.1.4'
Na Na 0.0362 0.0249 'International Tables Vol C Tables 4.2.6.8 and 6.1.1.4'

loop_
_geom_angle_atom_site_label_1
_geom_angle_atom_site_label_2
_geom_angle_atom_site_label_3
_geom_angle
_geom_angle_site_symmetry_1
_geom_angle_site_symmetry_3
O67 W4 O79 97.8(5) . .
O67 W4 O13 97.6(5) . .
O79 W4 O13 91.2(4) . .
O67 W4 O114 102.1(5) . .
O79 W4 O114 159.9(4) . .
O13 W4 O114 89.0(4) . .
O67 W4 O97 98.1(5) . .
O79 W4 O97 86.6(4) . .
O13 W4 O97 164.3(4) . .
O114 W4 O97 87.8(4) . .
O67 W4 O47 170.7(5) . .
O79 W4 O47 72.9(4) . .
O13 W4 O47 83.7(4) . .
O114 W4 O47 87.2(4) . .
O97 W4 O47 80.8(4) . .
O99 W5 O118 100.5(5) . .
O99 W5 O106 98.6(6) . .
O118 W5 O106 91.4(5) . .
O99 W5 O27 100.3(5) . .
O118 W5 O27 158.9(5) . .
O106 W5 O27 89.0(5) . .
O99 W5 O93 96.8(6) . .
O118 W5 O93 86.8(5) . .
O106 W5 O93 164.5(5) . .
O27 W5 O93 87.2(5) . .
O99 W5 O17 173.5(5) . .
O118 W5 O17 73.6(4) . .
O106 W5 O17 84.5(4) . .
O27 W5 O17 85.4(4) . .
O93 W5 O17 80.3(5) . .
O39 W6 O117 105.5(5) . .
O39 W6 O64 97.5(5) . .
O117 W6 O64 94.4(5) . .
O39 W6 O21 93.8(5) . .
O117 W6 O21 93.7(5) . .
O64 W6 O21 163.7(5) . .
O39 W6 O118 105.1(5) . .
O117 W6 O118 149.3(4) . .
O64 W6 O118 83.9(5) . .
O21 W6 O118 81.8(5) . .
O39 W6 O17 173.9(4) . .
O117 W6 O17 79.8(4) . .
O64 W6 O17 84.9(4) . .
O21 W6 O17 82.6(4) . .
O118 W6 O17 69.6(4) . .
O102 W7 O9 95.8(5) . .
O102 W7 O77 102.9(5) . .
O9 W7 O77 89.5(5) . .
O102 W7 O83 101.4(5) . .
O9 W7 O83 92.4(5) . .
O77 W7 O83 155.3(4) . .
O102 W7 O50 97.5(5) . .
O9 W7 O50 166.4(4) . .
O77 W7 O50 85.0(5) . .
O83 W7 O50 87.5(5) . .
O102 W7 O73 174.7(5) . .
O9 W7 O73 84.2(4) . .
O77 W7 O73 82.4(4) . .
O83 W7 O73 73.3(4) . .
O50 W7 O73 82.8(4) . .
O29 W8 O110 104.3(5) . .
O29 W8 O18 102.8(5) . .
O110 W8 O18 96.6(4) . .
O29 W8 O16 98.2(5) . .
O110 W8 O16 155.5(5) . .
O18 W8 O16 87.5(5) . .
O29 W8 O11 96.8(4) . .
O110 W8 O11 87.3(4) . .
O18 W8 O11 158.3(5) . .
O16 W8 O11 80.6(5) . .
O29 W8 O26 162.7(4) . .
O110 W8 O26 86.5(4) . .
O18 W8 O26 89.1(4) . .
O16 W8 O26 69.4(4) . .
O11 W8 O26 69.8(4) . .
O53 W9 O27 100.7(5) . .
O53 W9 O107 100.2(5) . .
O27 W9 O107 159.0(4) . .
O53 W9 O46 98.8(5) . .
O27 W9 O46 90.2(5) . .
O107 W9 O46 86.3(4) . .
O53 W9 O13 97.4(5) . .
O27 W9 O13 87.7(5) . .
O107 W9 O13 89.9(4) . .
O46 W9 O13 163.8(4) . .
O53 W9 O8 171.8(4) . .
O27 W9 O8 87.3(4) . .
O107 W9 O8 71.7(4) . .
O46 W9 O8 82.2(4) . .
O13 W9 O8 81.6(4) . .
O23 W10 O37 104.8(5) . .
O23 W10 O64 96.8(5) . .
O37 W10 O64 94.5(5) . .
O23 W10 O20 95.1(5) . .
O37 W10 O20 93.6(5) . .
O64 W10 O20 163.5(5) . .
O23 W10 O101 105.9(5) . .
O37 W10 O101 149.2(4) . .
O64 W10 O101 83.0(4) . .
O20 W10 O101 82.7(5) . .
O23 W10 O56 175.1(5) . .
O37 W10 O56 79.7(4) . .
O64 W10 O56 84.7(4) . .
O20 W10 O56 82.6(4) . .
O101 W10 O56 69.5(4) . .
O66 W11 O114 101.5(5) . .
O66 W11 O101 100.0(5) . .
O114 W11 O101 158.5(4) . .
O66 W11 O106 95.8(5) . .
O114 W11 O106 88.8(4) . .
O101 W11 O106 89.1(5) . .
O66 W11 O15 99.4(5) . .
O114 W11 O15 88.7(4) . .
O101 W11 O15 87.8(4) . .
O106 W11 O15 164.8(4) . .
O66 W11 O56 173.7(5) . .
O114 W11 O56 84.8(4) . .
O101 W11 O56 73.7(4) . .
O106 W11 O56 83.3(4) . .
O15 W11 O56 81.5(4) . .
O80 W12 O11 101.2(5) . .
O80 W12 O45 102.5(5) . .
O11 W12 O45 88.1(5) . .
O80 W12 O97 103.4(5) . .
O11 W12 O97 155.3(4) . .
O45 W12 O97 85.8(4) . .
O80 W12 O10 102.0(5) . .
O11 W12 O10 89.9(5) . .
O45 W12 O10 155.3(4) . .
O97 W12 O10 85.8(5) . .
O80 W12 O26 171.1(4) . .
O11 W12 O26 71.2(4) . .
O45 W12 O26 82.3(4) . .
O97 W12 O26 84.3(4) . .
O10 W12 O26 73.8(4) . .
O74 W13 O25 100.8(6) . .
O74 W13 O49 98.4(5) . .
O25 W13 O49 88.9(5) . .
O74 W13 O72 102.0(6) . .
O25 W13 O72 157.2(5) . .
O49 W13 O72 87.2(5) . .
O74 W13 O9 95.9(5) . .
O25 W13 O9 91.2(5) . .
O49 W13 O9 165.5(4) . .
O72 W13 O9 87.2(5) . .
O74 W13 O76 174.8(6) . .
O25 W13 O76 74.1(5) . .
O49 W13 O76 82.6(4) . .
O72 W13 O76 83.1(4) . .
O9 W13 O76 83.5(4) . .
O38 W14 O40 99.9(6) . .
O38 W14 O77 102.7(5) . .
O40 W14 O77 157.2(4) . .
O38 W14 O69 97.0(5) . .
O40 W14 O69 91.5(5) . .
O77 W14 O69 88.4(5) . .
O38 W14 O96 97.2(6) . .
O40 W14 O96 89.5(5) . .
O77 W14 O96 85.1(5) . .
O69 W14 O96 165.4(5) . .
O38 W14 O22 174.4(5) . .
O40 W14 O22 74.6(4) . .
O77 W14 O22 82.8(4) . .
O69 W14 O22 83.7(4) . .
O96 W14 O22 82.5(4) . .
O84 W15 O98 98.2(6) . .
O84 W15 O72 103.6(5) . .
O98 W15 O72 158.2(5) . .
O84 W15 O85 96.4(6) . .
O98 W15 O85 91.1(5) . .
O72 W15 O85 85.8(5) . .
O84 W15 O69 97.5(5) . .
O98 W15 O69 90.5(5) . .
O72 W15 O69 87.4(5) . .
O85 W15 O69 165.6(5) . .
O84 W15 O36 172.2(5) . .
O98 W15 O36 74.1(5) . .
O72 W15 O36 84.1(4) . .
O85 W15 O36 83.4(4) . .
O69 W15 O36 83.3(4) . .
O113 W16 O59 106.7(5) . .
O113 W16 O119 95.6(4) . .
O59 W16 O119 92.6(4) . .
O113 W16 O19 91.9(4) . .
O59 W16 O19 94.8(4) . .
O119 W16 O19 167.5(5) . .
O113 W16 O107 101.5(4) . .
O59 W16 O107 151.8(5) . .
O119 W16 O107 85.3(4) . .
O19 W16 O107 83.4(4) . .
O113 W16 O8 171.7(4) . .
O59 W16 O8 81.1(4) . .
O119 W16 O8 86.8(4) . .
O19 W16 O8 84.5(4) . .
O107 W16 O8 70.7(4) . .
O87 W17 O16 103.8(6) . .
O87 W17 O20 103.9(5) . .
O16 W17 O20 89.6(5) . .
O87 W17 O10 100.1(5) . .
O16 W17 O10 89.5(5) . .
O20 W17 O10 155.5(5) . .
O87 W17 O15 101.8(6) . .
O16 W17 O15 154.4(5) . .
O20 W17 O15 85.6(5) . .
O10 W17 O15 84.7(5) . .
O87 W17 O26 170.3(5) . .
O16 W17 O26 69.7(4) . .
O20 W17 O26 83.5(4) . .
O10 W17 O26 73.2(4) . .
O15 W17 O26 84.8(4) . .
O75 W18 O120 101.0(5) . .
O75 W18 O43 101.9(6) . .
O120 W18 O43 91.3(4) . .
O75 W18 O90 101.9(6) . .
O120 W18 O90 90.7(5) . .
O43 W18 O90 155.2(5) . .
O75 W18 O78 100.0(5) . .
O120 W18 O78 158.9(5) . .
O43 W18 O78 83.3(5) . .
O90 W18 O78 86.0(5) . .
O75 W18 O58 169.5(5) . .
O120 W18 O58 87.2(4) . .
O43 W18 O58 84.3(4) . .
O90 W18 O58 71.1(4) . .
O78 W18 O58 72.1(4) . .
O91 W19 O54 103.2(5) . .
O91 W19 O55 103.0(6) . .
O54 W19 O55 91.9(5) . .
O91 W19 O57 100.0(6) . .
O54 W19 O57 90.6(5) . .
O55 W19 O57 155.6(5) . .
O91 W19 O33 99.0(5) . .
O54 W19 O33 157.7(5) . .
O55 W19 O33 83.9(5) . .
O57 W19 O33 84.7(5) . .
O91 W19 O28 166.8(5) . .
O54 W19 O28 87.0(4) . .
O55 W19 O28 84.6(4) . .
O57 W19 O28 71.3(4) . .
O33 W19 O28 70.9(4) . .
O14 W20 O111 107.2(5) . .
O14 W20 O119 95.7(5) . .
O111 W20 O119 92.8(4) . .
O14 W20 O45 92.2(4) . .
O111 W20 O45 94.7(4) . .
O119 W20 O45 167.0(5) . .
O14 W20 O79 101.6(4) . .
O111 W20 O79 151.2(4) . .
O119 W20 O79 84.3(4) . .
O45 W20 O79 84.0(4) . .
O14 W20 O47 171.4(4) . .
O111 W20 O47 80.8(4) . .
O119 W20 O47 87.1(4) . .
O45 W20 O47 83.7(4) . .
O79 W20 O47 70.4(4) . .
O35 W21 O70 101.5(6) . .
O35 W21 O33 102.5(6) . .
O70 W21 O33 89.3(5) . .
O35 W21 O85 101.2(6) . .
O70 W21 O85 157.1(5) . .
O33 W21 O85 88.4(5) . .
O35 W21 O49 101.6(6) . .
O70 W21 O49 88.8(5) . .
O33 W21 O49 155.8(5) . .
O85 W21 O49 84.1(5) . .
O35 W21 O28 170.0(5) . .
O70 W21 O28 71.7(4) . .
O33 W21 O28 70.5(4) . .
O85 W21 O28 86.1(4) . .
O49 W21 O28 85.9(4) . .
O32 W22 O30 101.8(6) . .
O32 W22 O78 100.1(5) . .
O30 W22 O78 90.0(5) . .
O32 W22 O50 101.0(5) . .
O30 W22 O50 157.1(5) . .
O78 W22 O50 88.2(5) . .
O32 W22 O96 101.6(6) . .
O30 W22 O96 88.1(5) . .
O78 W22 O96 158.1(4) . .
O50 W22 O96 85.1(5) . .
O32 W22 O58 170.2(5) . .
O30 W22 O58 71.8(4) . .
O78 W22 O58 72.9(4) . .
O50 W22 O58 85.9(4) . .
O96 W22 O58 85.9(4) . .
O95 W23 O63 106.4(5) . .
O95 W23 O61 96.3(6) . .
O63 W23 O61 89.8(4) . .
O95 W23 O42 95.6(6) . .
O63 W23 O42 88.0(4) . .
O61 W23 O42 168.1(5) . .
O95 W23 O25 101.6(6) . .
O63 W23 O25 152.0(5) . .
O61 W23 O25 88.5(5) . .
O42 W23 O25 88.0(4) . .
O95 W23 O76 171.1(5) . .
O63 W23 O76 82.6(4) . .
O61 W23 O76 84.2(4) . .
O42 W23 O76 83.9(4) . .
O25 W23 O76 69.4(4) . .
O86 W24 O12 103.3(5) . .
O86 W24 O42 102.6(6) . .
O12 W24 O42 91.4(5) . .
O86 W24 O57 102.4(5) . .
O12 W24 O57 91.7(5) . .
O42 W24 O57 153.4(5) . .
O86 W24 O70 98.5(6) . .
O12 W24 O70 158.2(5) . .
O42 W24 O70 82.8(5) . .
O57 W24 O70 84.6(5) . .
O86 W24 O28 168.1(5) . .
O12 W24 O28 86.9(4) . .
O42 W24 O28 83.1(4) . .
O57 W24 O28 70.7(4) . .
O70 W24 O28 71.5(4) . .
O34 W25 O41 102.9(6) . .
O34 W25 O65 103.2(6) . .
O41 W25 O65 91.3(5) . .
O34 W25 O90 99.3(6) . .
O41 W25 O90 156.6(5) . .
O65 W25 O90 90.8(5) . .
O34 W25 O30 98.6(5) . .
O41 W25 O30 84.1(5) . .
O65 W25 O30 158.3(5) . .
O90 W25 O30 85.3(5) . .
O34 W25 O58 166.9(5) . .
O41 W25 O58 84.7(4) . .
O65 W25 O58 87.2(4) . .
O90 W25 O58 72.1(4) . .
O30 W25 O58 71.3(4) . .
O92 W26 O88 96.8(6) . .
O92 W26 O51 106.3(5) . .
O88 W26 O51 91.0(5) . .
O92 W26 O41 93.5(6) . .
O88 W26 O41 169.7(6) . .
O51 W26 O41 86.7(5) . .
O92 W26 O40 102.5(5) . .
O88 W26 O40 87.9(5) . .
O51 W26 O40 151.1(5) . .
O41 W26 O40 89.4(5) . .
O92 W26 O22 172.3(5) . .
O88 W26 O22 84.6(5) . .
O51 W26 O22 81.2(4) . .
O41 W26 O22 85.1(4) . .
O40 W26 O22 69.9(4) . .
O94 W27 O61 97.5(6) . .
O94 W27 O68 108.3(5) . .
O61 W27 O68 90.5(5) . .
O94 W27 O43 92.2(6) . .
O61 W27 O43 170.1(5) . .
O68 W27 O43 88.3(4) . .
O94 W27 O83 101.1(5) . .
O61 W27 O83 89.4(5) . .
O68 W27 O83 150.3(5) . .
O43 W27 O83 86.9(5) . .
O94 W27 O73 169.7(5) . .
O61 W27 O73 84.4(4) . .
O68 W27 O73 81.7(4) . .
O43 W27 O73 85.7(4) . .
O83 W27 O73 68.7(4) . .
O31 W28 O24 106.8(6) . .
O31 W28 O88 96.4(6) . .
O24 W28 O88 90.6(6) . .
O31 W28 O55 92.6(6) . .
O24 W28 O55 88.1(5) . .
O88 W28 O55 170.9(6) . .
O31 W28 O98 101.6(6) . .
O24 W28 O98 151.5(5) . .
O88 W28 O98 86.9(5) . .
O55 W28 O98 90.0(4) . .
O31 W28 O36 171.9(5) . .
O24 W28 O36 81.1(5) . .
O88 W28 O36 85.0(5) . .
O55 W28 O36 85.9(4) . .
O98 W28 O36 70.5(4) . .
O52 W29 O115 98.1(4) . .
O52 W29 O109 93.5(4) . .
O115 W29 O109 98.2(4) . .
O52 W29 O112 170.7(4) . .
O115 W29 O112 87.4(4) . .
O109 W29 O112 93.1(4) . .
O52 W29 O37 93.4(4) . .
O115 W29 O37 165.9(4) . .
O109 W29 O37 89.1(4) . .
O112 W29 O37 80.2(4) . .
O52 W29 O18 86.0(4) . .
O115 W29 O18 92.4(4) . .
O109 W29 O18 169.3(4) . .
O112 W29 O18 86.3(4) . .
O37 W29 O18 80.3(4) . .
O103 W30 O105 97.3(4) . .
O103 W30 O109 92.6(4) . .
O105 W30 O109 98.8(4) . .
O103 W30 O117 94.4(4) . .
O105 W30 O117 165.1(4) . .
O109 W30 O117 89.9(4) . .
O103 W30 O108 171.2(4) . .
O105 W30 O108 87.8(4) . .
O109 W30 O108 93.8(4) . .
O117 W30 O108 79.5(4) . .
O103 W30 O89 86.5(4) . .
O105 W30 O89 91.1(4) . .
O109 W30 O89 170.2(4) . .
O117 W30 O89 80.5(4) . .
O108 W30 O89 86.2(4) . .
O44 W31 O108 101.4(5) . .
O44 W31 O71 91.8(5) . .
O108 W31 O71 93.6(4) . .
O44 W31 O120 167.2(4) . .
O108 W31 O120 90.5(4) . .
O71 W31 O120 92.1(4) . .
O44 W31 O68 87.0(5) . .
O108 W31 O68 166.8(4) . .
O71 W31 O68 96.3(4) . .
O120 W31 O68 80.4(4) . .
O44 W31 O60 90.6(5) . .
O108 W31 O60 85.7(5) . .
O71 W31 O60 177.6(5) . .
O120 W31 O60 85.6(5) . .
O68 W31 O60 84.1(5) . .
O44 W32 O112 101.0(5) . .
O44 W32 O81 90.7(5) . .
O112 W32 O81 91.9(4) . .
O44 W32 O63 87.8(4) . .
O112 W32 O63 167.6(4) . .
O81 W32 O63 96.9(4) . .
O44 W32 O12 168.3(5) . .
O112 W32 O12 90.6(4) . .
O81 W32 O12 90.4(4) . .
O63 W32 O12 80.6(4) . .
O44 W32 O48 91.3(5) . .
O112 W32 O48 87.2(4) . .
O81 W32 O48 177.9(4) . .
O63 W32 O48 83.8(4) . .
O12 W32 O48 87.6(5) . .
O116 W33 O115 97.9(4) . .
O116 W33 O62 95.6(5) . .
O115 W33 O62 94.2(4) . .
O116 W33 O54 165.5(4) . .
O115 W33 O54 94.4(4) . .
O62 W33 O54 91.2(5) . .
O116 W33 O24 85.9(4) . .
O115 W33 O24 175.0(5) . .
O62 W33 O24 88.8(5) . .
O54 W33 O24 81.4(4) . .
O116 W33 O81 87.5(4) . .
O115 W33 O81 86.3(4) . .
O62 W33 O81 176.8(4) . .
O54 W33 O81 85.7(4) . .
O24 W33 O81 90.5(4) . .
O105 W34 O116 97.3(4) . .
O105 W34 O82 93.2(5) . .
O116 W34 O82 97.8(5) . .
O105 W34 O65 94.7(4) . .
O116 W34 O65 164.0(4) . .
O82 W34 O65 92.0(5) . .
O105 W34 O51 173.6(5) . .
O116 W34 O51 87.4(4) . .
O82 W34 O51 90.3(5) . .
O65 W34 O51 79.9(4) . .
O105 W34 O71 86.4(4) . .
O116 W34 O71 85.9(4) . .
O82 W34 O71 176.3(5) . .
O65 W34 O71 84.3(4) . .
O51 W34 O71 89.7(4) . .
O103 Fe1 O104 91.9(4) . .
O103 Fe1 O59 102.6(4) . .
O104 Fe1 O59 85.8(4) . .
O103 Fe1 O100 88.6(4) . .
O104 Fe1 O100 178.6(4) . .
O59 Fe1 O100 92.8(4) . .
O103 Fe1 O14 169.0(4) . 3_655
O104 Fe1 O14 95.1(4) . 3_655
O59 Fe1 O14 86.4(4) . 3_655
O100 Fe1 O14 84.6(4) . 3_655
O103 Fe1 O1W 88.7(4) . .
O104 Fe1 O1W 88.4(4) . .
O59 Fe1 O1W 167.4(4) . .
O100 Fe1 O1W 92.9(4) . .
O14 Fe1 O1W 83.0(4) 3_655 .
O52 Fe2 O110 89.9(4) . .
O52 Fe2 O111 100.7(4) . .
O110 Fe2 O111 86.2(4) . .
O52 Fe2 O100 88.8(4) . .
O110 Fe2 O100 177.6(4) . .
O111 Fe2 O100 92.1(4) . .
O52 Fe2 O113 169.8(4) . 3_655
O110 Fe2 O113 95.8(4) . 3_655
O111 Fe2 O113 88.2(4) . 3_655
O100 Fe2 O113 85.8(4) . 3_655
O52 Fe2 O2W 88.6(4) . .
O110 Fe2 O2W 88.9(5) . .
O111 Fe2 O2W 169.5(4) . .
O100 Fe2 O2W 93.1(4) . .
O113 Fe2 O2W 83.1(4) 3_655 .
O17 Se1 O8 102.6(5) . .
O17 Se1 O7 100.2(5) . .
O8 Se1 O7 101.8(5) . .
O56 Se2 O47 101.2(5) . .
O56 Se2 O26 100.7(5) . .
O47 Se2 O26 99.9(4) . .
O76 Se3 O36 102.0(5) . .
O76 Se3 O28 100.3(5) . .
O36 Se3 O28 101.2(5) . .
O73 Se4 O22 100.4(5) . .
O73 Se4 O58 100.0(5) . .
O22 Se4 O58 100.2(5) . .
Se1 O7 W2A 125.4(6) . .
Se1 O7 W1 122.9(5) . .
W2A O7 W1 46.3(4) . .
Se1 O7 W3A 127.0(6) . .
W2A O7 W3A 91.8(6) . .
W1 O7 W3A 110.1(5) . .
Se1 O7 W3 125.9(5) . .
W2A O7 W3 108.7(5) . .
W1 O7 W3 92.7(3) . .
W3A O7 W3 43.8(3) . .
Se1 O7 W1A 123.6(6) . .
W2A O7 W1A 89.7(5) . .
W1 O7 W1A 50.2(3) . .
W3A O7 W1A 88.1(5) . .
W3 O7 W1A 49.8(4) . .
Se1 O7 W2 126.0(5) . .
W2A O7 W2 51.9(4) . .
W1 O7 W2 92.2(3) . .
W3A O7 W2 47.7(4) . .
W3 O7 W2 86.4(3) . .
W1A O7 W2 110.3(5) . .
O1 W1 O104 102.6(5) . .
O1 W1 O89 101.7(5) . .
O104 W1 O89 98.2(4) . .
O1 W1 O6 98.4(6) . .
O104 W1 O6 155.6(5) . .
O89 W1 O6 89.4(5) . .
O1 W1 O4 98.0(5) . .
O104 W1 O4 87.5(5) . .
O89 W1 O4 157.7(5) . .
O6 W1 O4 77.4(5) . .
O1 W1 O7 164.5(5) . .
O104 W1 O7 87.4(4) . .
O89 W1 O7 88.3(4) . .
O6 W1 O7 69.7(4) . .
O4 W1 O7 70.4(4) . .
O2 W2 O4 100.9(6) . .
O2 W2 O19 102.5(5) . .
O4 W2 O19 90.4(5) . .
O2 W2 O5 100.3(6) . .
O4 W2 O5 88.0(6) . .
O19 W2 O5 157.1(5) . .
O2 W2 O46 103.2(5) . .
O4 W2 O46 156.0(5) . .
O19 W2 O46 84.4(4) . .
O5 W2 O46 87.7(5) . .
O2 W2 O7 170.9(4) . .
O4 W2 O7 71.0(4) . .
O19 W2 O7 82.1(4) . .
O5 W2 O7 75.8(5) . .
O46 W2 O7 85.0(4) . .
O3 W3 O6 103.5(6) . .
O3 W3 O21 102.0(6) . .
O6 W3 O21 92.1(5) . .
O3 W3 O93 102.2(6) . .
O6 W3 O93 154.2(5) . .
O21 W3 O93 85.2(5) . .
O3 W3 O5 99.7(6) . .
O6 W3 O5 86.1(6) . .
O21 W3 O5 158.0(5) . .
O93 W3 O5 86.9(5) . .
O3 W3 O7 171.6(5) . .
O6 W3 O7 69.6(4) . .
O21 W3 O7 83.5(4) . .
O93 W3 O7 84.6(4) . .
O5 W3 O7 75.4(5) . .
W2 O4 W1 126.4(7) . .
W2 O5 W3 122.4(7) . .
W3 O6 W1 127.9(6) . .
O1A W1A O89 114.7(10) . .
O1A W1A O21 119.7(10) . .
O89 W1A O21 107.5(7) . .
O1A W1A O7 144.7(13) . .
O89 W1A O7 82.6(5) . .
O21 W1A O7 79.5(5) . .
O2A W2A O104 113.8(13) . .
O2A W2A O19 108.6(13) . .
O104 W2A O19 104.0(7) . .
O2A W2A O7 155.0(17) . .
O104 W2A O7 86.3(6) . .
O19 W2A O7 78.9(5) . .
O3A W3A O93 109.7(17) . .
O3A W3A O46 103.6(15) . .
O93 W3A O46 96.7(7) . .
O3A W3A O7 165(2) . .
O93 W3A O7 83.5(6) . .
O46 W3A O7 81.3(6) . .
Se1 O8 W16 117.8(5) . .
Se1 O8 W9 132.8(5) . .
W16 O8 W9 96.3(3) . .
W7 O9 W13 161.0(7) . .
W17 O10 W12 125.8(5) . .
W12 O11 W8 126.6(5) . .
W24 O12 W32 153.0(6) . .
W4 O13 W9 169.6(5) . .
W20 O14 Fe1 154.2(6) . 3_655
W17 O15 W11 145.6(5) . .
W17 O16 W8 128.8(6) . .
Se1 O17 W5 138.6(5) . .
Se1 O17 W6 115.5(5) . .
W5 O17 W6 95.7(4) . .
W8 O18 W29 143.4(6) . .
W2 O19 W16 147.9(6) . .
W2 O19 W2A 61.7(5) . .
W16 O19 W2A 128.4(7) . .
W17 O20 W10 148.1(6) . .
W3 O21 W6 147.7(6) . .
W3 O21 W1A 62.0(5) . .
W6 O21 W1A 128.2(7) . .
Se4 O22 W14 138.1(6) . .
Se4 O22 W26 117.3(5) . .
W14 O22 W26 95.2(4) . .
W28 O24 W33 150.8(7) . .
W13 O25 W23 122.1(6) . .
Se2 O26 W8 122.0(5) . .
Se2 O26 W12 127.3(5) . .
W8 O26 W12 92.4(3) . .
Se2 O26 W17 125.6(5) . .
W8 O26 W17 92.1(3) . .
W12 O26 W17 86.8(3) . .
W9 O27 W5 155.7(7) . .
Se3 O28 W19 124.2(6) . .
Se3 O28 W24 125.0(6) . .
W19 O28 W24 92.2(3) . .
Se3 O28 W21 123.9(5) . .
W19 O28 W21 91.0(4) . .
W24 O28 W21 90.5(4) . .
W22 O30 W25 125.7(6) . .
W21 O33 W19 127.5(6) . .
Se3 O36 W15 136.1(6) . .
Se3 O36 W28 118.3(5) . .
W15 O36 W28 95.3(4) . .
W10 O37 W29 160.3(6) . .
W14 O38 Na3 109.5(7) . .
W14 O40 W26 120.2(6) . .
W25 O41 W26 146.4(6) . .
W24 O42 W23 145.4(6) . .
W18 O43 W27 144.4(6) . .
W31 O44 W32 146.4(7) . .
W12 O45 W20 146.8(6) . .
W9 O46 W2 147.4(6) . .
W9 O46 W3A 137.3(7) . .
W2 O46 W3A 57.3(5) . .
Se2 O47 W4 135.0(5) . .
Se2 O47 W20 117.3(5) . .
W4 O47 W20 96.4(3) . .
W13 O49 W21 151.0(7) . .
W22 O50 W7 150.9(6) . .
W26 O51 W34 152.4(7) . .
W29 O52 Fe2 144.6(5) . .
W19 O54 W33 151.9(6) . .
W19 O55 W28 146.2(6) . .
Se2 O56 W11 138.9(5) . .
Se2 O56 W10 114.3(5) . .
W11 O56 W10 95.5(4) . .
W19 O57 W24 125.6(5) . .
Se4 O58 W25 123.4(5) . .
Se4 O58 W18 125.0(6) . .
W25 O58 W18 92.0(4) . .
Se4 O58 W22 124.6(5) . .
W25 O58 W22 91.1(3) . .
W18 O58 W22 90.8(3) . .
W16 O59 Fe1 161.1(6) . .
W27 O61 W23 153.7(6) . .
W23 O63 W32 156.2(6) . .
W6 O64 W10 155.7(7) . .
W25 O65 W34 152.5(6) . .
W4 O67 Na2 119.7(6) . 4
W27 O68 W31 155.8(6) . .
W14 O69 W15 161.3(7) . .
W21 O70 W24 126.1(6) . .
W31 O71 W34 142.9(6) . .
W15 O72 W13 150.0(6) . .
Se4 O73 W7 138.8(6) . .
Se4 O73 W27 116.6(5) . .
W7 O73 W27 94.5(4) . .
Se3 O76 W13 138.5(7) . .
Se3 O76 W23 117.4(5) . .
W13 O76 W23 94.4(4) . .
W7 O77 W14 153.4(6) . .
W22 O78 W18 124.2(5) . .
W4 O79 W20 119.4(5) . .
W32 O81 W33 143.5(5) . .
W7 O83 W27 123.4(5) . .
W7 O83 Na2 105.5(6) . .
W27 O83 Na2 106.6(6) . .
W15 O85 W21 152.2(7) . .
W26 O88 W28 151.0(8) . .
W1 O89 W1A 64.2(5) . .
W1 O89 W30 143.3(6) . .
W1A O89 W30 137.4(7) . .
W25 O90 W18 124.7(6) . .
W3 O93 W5 145.7(7) . .
W3 O93 W3A 54.9(5) . .
W5 O93 W3A 143.3(8) . .
W22 O96 W14 151.5(7) . .
W12 O97 W4 147.0(6) . .
W15 O98 W28 120.2(7) . .
Fe2 O100 Fe1 138.8(5) . .
W11 O101 W10 120.2(5) . .
W11 O101 Na3 110.3(6) . 2_645
W10 O101 Na3 113.0(6) . 2_645
W7 O102 Na1 117.4(6) . .
W30 O103 Fe1 145.4(5) . .
W1 O104 W2A 60.0(5) . .
W1 O104 Fe1 140.6(6) . .
W2A O104 Fe1 141.4(6) . .
W34 O105 W30 139.9(6) . .
W5 O106 W11 168.3(6) . .
W9 O107 W16 120.0(5) . .
W31 O108 W30 127.7(5) . .
W29 O109 W30 144.6(5) . .
W8 O110 Fe2 143.6(6) . .
W20 O111 Fe2 159.3(6) . .
W32 O112 W29 130.1(5) . .
W16 O113 Fe2 152.7(5) . 3_655
W11 O114 W4 156.1(6) . .
W29 O115 W33 139.9(5) . .
W33 O116 W34 155.1(6) . .
W6 O117 W30 160.2(6) . .
W5 O118 W6 120.6(6) . .
W5 O118 Na3 108.2(6) . 2_645
W6 O118 Na3 111.3(6) . 2_645
W16 O119 W20 153.3(6) . .
W18 O120 W31 152.7(6) . .
O102 Na1 Na2 81.9(6) . .
O83 Na2 O67 58.8(5) . 4_656
O83 Na2 Na1 93.9(7) . .
O67 Na2 Na1 72.3(6) 4_656 .
O7W Na3 O101 99.6(9) . 2_655
O7W Na3 O38 96.7(9) . .
O101 Na3 O38 145.8(7) 2_655 .
O7W Na3 O118 101.5(10) . 2_655
O101 Na3 O118 81.7(5) 2_655 2_655
O38 Na3 O118 65.6(5) . 2_655

loop_
_geom_bond_atom_site_label_1
_geom_bond_atom_site_label_2
_geom_bond_distance
_geom_bond_site_symmetry_2
W4 O67 1.722(10) .
W4 O79 1.902(10) .
W4 O13 1.903(11) .
W4 O114 1.917(10) .
W4 O97 1.954(11) .
W4 O47 2.245(9) .
W5 O99 1.726(12) .
W5 O118 1.902(10) .
W5 O106 1.915(12) .
W5 O27 1.938(10) .
W5 O93 1.945(12) .
W5 O17 2.226(10) .
W6 O39 1.709(10) .
W6 O117 1.805(11) .
W6 O64 1.877(11) .
W6 O21 1.912(12) .
W6 O118 1.993(11) .
W6 O17 2.338(9) .
W7 O102 1.709(10) .
W7 O9 1.882(11) .
W7 O77 1.889(11) .
W7 O83 1.901(12) .
W7 O50 1.950(11) .
W7 O73 2.239(10) .
W8 O29 1.722(11) .
W8 O110 1.820(10) .
W8 O18 1.841(9) .
W8 O16 2.025(12) .
W8 O11 2.038(10) .
W8 O26 2.391(10) .
W9 O53 1.719(10) .
W9 O27 1.895(11) .
W9 O107 1.900(10) .
W9 O46 1.920(11) .
W9 O13 1.931(11) .
W9 O8 2.283(10) .
W10 O23 1.718(10) .
W10 O37 1.811(11) .
W10 O64 1.896(11) .
W10 O20 1.927(11) .
W10 O101 1.999(10) .
W10 O56 2.360(10) .
W11 O66 1.712(12) .
W11 O114 1.912(10) .
W11 O101 1.922(10) .
W11 O106 1.927(12) .
W11 O15 1.945(11) .
W11 O56 2.231(10) .
W12 O80 1.734(10) .
W12 O11 1.868(10) .
W12 O45 1.882(10) .
W12 O97 1.906(11) .
W12 O10 1.911(10) .
W12 O26 2.443(9) .
W13 O74 1.726(11) .
W13 O25 1.898(12) .
W13 O49 1.905(11) .
W13 O72 1.924(13) .
W13 O9 1.960(11) .
W13 O76 2.255(10) .
W14 O38 1.738(11) .
W14 O40 1.896(11) .
W14 O77 1.913(12) .
W14 O69 1.922(12) .
W14 O96 1.926(11) .
W14 O22 2.234(10) .
W15 O84 1.720(11) .
W15 O98 1.889(13) .
W15 O72 1.909(13) .
W15 O85 1.916(11) .
W15 O69 1.934(11) .
W15 O36 2.264(10) .
W16 O113 1.760(10) .
W16 O59 1.763(10) .
W16 O119 1.897(10) .
W16 O19 1.916(10) .
W16 O107 2.000(9) .
W16 O8 2.253(10) .
W17 O87 1.717(11) .
W17 O16 1.861(12) .
W17 O20 1.889(10) .
W17 O10 1.889(10) .
W17 O15 1.915(11) .
W17 O26 2.479(10) .
W18 O75 1.767(12) .
W18 O120 1.850(10) .
W18 O43 1.872(11) .
W18 O90 1.964(12) .
W18 O78 2.031(10) .
W18 O58 2.389(11) .
W19 O91 1.710(12) .
W19 O54 1.827(11) .
W19 O55 1.837(12) .
W19 O57 1.913(12) .
W19 O33 1.986(11) .
W19 O28 2.380(10) .
W20 O14 1.751(11) .
W20 O111 1.783(9) .
W20 O119 1.911(10) .
W20 O45 1.933(10) .
W20 O79 2.003(9) .
W20 O47 2.277(10) .
W21 O35 1.722(12) .
W21 O70 1.860(13) .
W21 O33 1.870(11) .
W21 O85 1.936(12) .
W21 O49 1.940(11) .
W21 O28 2.468(10) .
W22 O32 1.716(11) .
W22 O30 1.864(11) .
W22 O78 1.874(12) .
W22 O50 1.904(11) .
W22 O96 1.914(12) .
W22 O58 2.459(9) .
W23 O95 1.763(13) .
W23 O63 1.871(10) .
W23 O61 1.896(11) .
W23 O42 1.954(11) .
W23 O25 1.995(11) .
W23 O76 2.388(12) .
W24 O86 1.737(12) .
W24 O12 1.848(11) .
W24 O42 1.864(11) .
W24 O57 1.945(12) .
W24 O70 2.006(11) .
W24 O28 2.382(12) .
W25 O34 1.741(13) .
W25 O41 1.858(12) .
W25 O65 1.859(10) .
W25 O90 1.909(12) .
W25 O30 2.020(11) .
W25 O58 2.381(11) .
W26 O92 1.792(14) .
W26 O88 1.867(14) .
W26 O51 1.883(12) .
W26 O41 1.947(12) .
W26 O40 2.012(10) .
W26 O22 2.352(11) .
W27 O94 1.769(13) .
W27 O61 1.855(11) .
W27 O68 1.861(10) .
W27 O43 1.959(11) .
W27 O83 1.965(10) .
W27 O73 2.395(12) .
W28 O31 1.840(13) .
W28 O24 1.865(12) .
W28 O88 1.874(14) .
W28 O55 1.972(11) .
W28 O98 2.021(13) .
W28 O36 2.325(11) .
W29 O52 1.857(9) .
W29 O115 1.863(10) .
W29 O109 1.874(10) .
W29 O112 2.027(10) .
W29 O37 2.063(11) .
W29 O18 2.116(10) .
W30 O103 1.864(9) .
W30 O105 1.887(10) .
W30 O109 1.890(9) .
W30 O117 2.043(11) .
W30 O108 2.049(10) .
W30 O89 2.109(10) .
W31 O44 1.851(11) .
W31 O108 1.888(10) .
W31 O71 1.903(11) .
W31 O120 2.018(10) .
W31 O68 2.024(10) .
W31 O60 2.126(12) .
W32 O44 1.871(11) .
W32 O112 1.876(10) .
W32 O81 1.926(12) .
W32 O63 1.998(10) .
W32 O12 2.018(11) .
W32 O48 2.125(12) .
W33 O116 1.839(9) .
W33 O115 1.871(9) .
W33 O62 1.926(12) .
W33 O54 2.052(11) .
W33 O24 2.058(12) .
W33 O81 2.115(11) .
W34 O105 1.858(10) .
W34 O116 1.863(9) .
W34 O82 1.907(13) .
W34 O65 2.022(10) .
W34 O51 2.037(12) .
W34 O71 2.146(12) .
Fe1 O103 1.948(10) .
Fe1 O104 1.999(10) .
Fe1 O59 2.013(10) .
Fe1 O100 2.019(10) .
Fe1 O14 2.056(11) 3_655
Fe1 O1W 2.066(10) .
Fe2 O52 1.955(10) .
Fe2 O110 1.973(10) .
Fe2 O111 1.994(10) .
Fe2 O100 1.997(9) .
Fe2 O113 2.055(10) 3_655
Fe2 O2W 2.078(10) .
Se1 O17 1.694(10) .
Se1 O8 1.714(9) .
Se1 O7 1.731(9) .
Se2 O56 1.686(10) .
Se2 O47 1.715(9) .
Se2 O26 1.726(9) .
Se3 O76 1.648(10) .
Se3 O36 1.671(11) .
Se3 O28 1.745(10) .
Se4 O73 1.662(11) .
Se4 O22 1.680(11) .
Se4 O58 1.739(10) .
O7 W2A 2.360(16) .
O7 W1 2.372(10) .
O7 W3A 2.429(16) .
O7 W3 2.456(10) .
O7 W1A 2.462(13) .
O7 W2 2.475(10) .
W1 O1 1.735(12) .
W1 O104 1.828(10) .
W1 O89 1.853(11) .
W1 O6 2.008(13) .
W1 O4 2.057(12) .
W2 O2 1.746(11) .
W2 O4 1.856(13) .
W2 O19 1.894(10) .
W2 O5 1.900(14) .
W2 O46 1.934(11) .
W3 O3 1.718(12) .
W3 O6 1.880(13) .
W3 O21 1.904(12) .
W3 O93 1.931(12) .
W3 O5 1.954(15) .
W1A O1A 1.648(10) .
W1A O89 2.004(17) .
W1A O21 2.100(16) .
W2A O2A 1.651(10) .
W2A O104 1.892(18) .
W2A O19 2.205(15) .
W3A O3A 1.659(10) .
W3A O93 2.019(18) .
W3A O46 2.177(16) .
O14 Fe1 2.056(11) 3_655
O38 Na3 2.96(2) .
O67 Na2 2.99(2) 4
O83 Na2 2.92(2) .
O101 Na3 2.92(2) 2_645
O102 Na1 2.96(2) .
O113 Fe2 2.055(10) 3_655
O118 Na3 3.02(2) 2_645
Na2 O67 2.99(2) 4_656
Na3 O7W 2.81(4) .
Na3 O101 2.92(2) 2_655
Na3 O118 3.02(2) 2_655

loop_
_platon_squeeze_void_nr
_platon_squeeze_void_average_x
_platon_squeeze_void_average_y
_platon_squeeze_void_average_z
_platon_squeeze_void_volume
_platon_squeeze_void_count_electrons
1 -0.006 0.002 -0.004 6411.5 1088.4
